data_7101456
loop_
_publ_author_name
J.Gladysz
'Frank Hampel'
'Takanori Shima'
'Leyong Wang.'

_publ_section_title
;
Gyroscope-Like Molecules Consisting of Three-Spoke
Stators that Enclose Switchable Neutral Dipolar Rhodium Rotators;
Reversible Cycling between Faster and Slower Spinning Rh(CO)I
and Rh(CO)2I Species
;
_journal_issue 39
_journal_name_full 'Chemical Communications'
_journal_paper_doi 10.1039/b606728j
_journal_year 2006
_chemical_formula_sum 'C43 H84 I O P2 Rh'
_chemical_formula_weight 908.85
_chemical_name_systematic
;
?
;
_space_group_IT_number 15
_symmetry_cell_setting monoclinic
_symmetry_space_group_name_Hall '-C 2yc'
_symmetry_space_group_name_H-M 'C 1 2/c 1'
_atom_sites_solution_hydrogens geom
_atom_sites_solution_primary direct
_atom_sites_solution_secondary difmap
_audit_creation_method SHELXL-97
_cell_angle_alpha 90.00
_cell_angle_beta 109.0660(10)
_cell_angle_gamma 90.00
_cell_formula_units_Z 8
_cell_length_a 23.4154(4)
_cell_length_b 12.3194(3)
_cell_length_c 34.0731(8)
_cell_measurement_reflns_used 10410
_cell_measurement_temperature 173(2)
_cell_volume 9289.7(4)
_computing_cell_refinement DENZO-SMN
_computing_data_collection 'Nonius Collect'
_computing_data_reduction DENZO-SMN
_computing_molecular_graphics 'SHELXTL NT'
_computing_publication_material 'SHEXLTL NT'
_computing_structure_refinement 'SHELXL-97 (Sheldrick, 1997)'
_computing_structure_solution 'SHELXS-97 (Sheldrick, 1990)'
_diffrn_ambient_temperature 173(2)
_diffrn_detector_area_resol_mean 9
_diffrn_measured_fraction_theta_full 0.998
_diffrn_measured_fraction_theta_max 0.998
_diffrn_measurement_device_type 'Nonius KappaCCD'
_diffrn_radiation_monochromator graphite
_diffrn_radiation_source 'fine-focus rotating anode'
_diffrn_radiation_type MoK\a
_diffrn_radiation_wavelength 0.71073
_diffrn_reflns_av_R_equivalents 0.0562
_diffrn_reflns_av_sigmaI/netI 0.1116
_diffrn_reflns_limit_h_max 30
_diffrn_reflns_limit_h_min -30
_diffrn_reflns_limit_k_max 15
_diffrn_reflns_limit_k_min -15
_diffrn_reflns_limit_l_max 44
_diffrn_reflns_limit_l_min -44
_diffrn_reflns_number 18326
_diffrn_reflns_theta_full 27.49
_diffrn_reflns_theta_max 27.49
_diffrn_reflns_theta_min 1.26
_exptl_absorpt_coefficient_mu 1.130
_exptl_absorpt_correction_T_max 0.8954
_exptl_absorpt_correction_T_min 0.8056
_exptl_absorpt_correction_type 'empirical (Scalepack)'
_exptl_absorpt_process_details Scalepack
_exptl_crystal_colour yellow
_exptl_crystal_density_diffrn 1.300
_exptl_crystal_density_method 'not measured'
_exptl_crystal_description block
_exptl_crystal_F_000 3824
_exptl_crystal_size_max 0.20
_exptl_crystal_size_mid 0.20
_exptl_crystal_size_min 0.10
_refine_diff_density_max 0.711
_refine_diff_density_min -0.647
_refine_diff_density_rms 0.154
_refine_ls_extinction_method none
_refine_ls_goodness_of_fit_ref 0.947
_refine_ls_hydrogen_treatment 'riding model'
_refine_ls_matrix_type full
_refine_ls_number_parameters 447
_refine_ls_number_reflns 10641
_refine_ls_number_restraints 3
_refine_ls_restrained_S_all 0.948
_refine_ls_R_factor_all 0.1181
_refine_ls_R_factor_gt 0.0494
_refine_ls_shift/su_max 0.007
_refine_ls_shift/su_mean 0.000
_refine_ls_structure_factor_coef Fsqd
_refine_ls_weighting_details 'calc w=1/[\s^2^(Fo^2^)+(0.0670P)^2^+0.0000P] where P=(Fo^2^+2Fc^2^)/3'
_refine_ls_weighting_scheme calc
_refine_ls_wR_factor_gt 0.1051
_refine_ls_wR_factor_ref 0.1433
_reflns_number_gt 5767
_reflns_number_total 10641
_reflns_threshold_expression >2sigma(I)
_cod_data_source_file b606728j.txt
_cod_depositor_comments
;
The following automatic conversions were performed:
'_symmetry_cell_setting' value 'Monoclinic' changed to 'monoclinic'
according to '/home/saulius/struct/CIF-dictionaries/cif_core.dic'
dictionary named 'cif_core.dic' version 2.4.1 from 2010-06-29.

Automatic conversion script
Id: cif_fix_enum 1527 2010-12-29 10:47:43Z saulius 
;
_cod_original_sg_symbol_H-M C2/c
_cod_database_code 7101456

loop_
_symmetry_equiv_pos_as_xyz
'x, y, z'
'-x, y, -z+1/2'
'x+1/2, y+1/2, z'
'-x+1/2, y+1/2, -z+1/2'
'-x, -y, -z'
'x, -y, z-1/2'
'-x+1/2, -y+1/2, -z'
'x+1/2, -y+1/2, z-1/2'

loop_
_atom_site_label
_atom_site_type_symbol
_atom_site_fract_x
_atom_site_fract_y
_atom_site_fract_z
_atom_site_U_iso_or_equiv
_atom_site_adp_type
_atom_site_occupancy
_atom_site_symmetry_multiplicity
_atom_site_calc_flag
_atom_site_refinement_flags
Rh1 Rh 0.470834(16) 0.86902(3) 0.116501(12) 0.03477(14) Uani 1 1 d D
I1 I 0.444462(16) 0.79780(3) 0.182905(12) 0.04680(17) Uani 0.8872(15) 1 d PD
I1' I 0.4741(2) 0.9703(5) 0.04914(19) 0.04680(17) Uani 0.11(15) 1 d PD
P1 P 0.40883(6) 0.73878(12) 0.07402(4) 0.0419(4) Uani 1 1 d .
P2 P 0.53358(5) 0.99552(11) 0.16044(4) 0.0366(3) Uani 1 1 d .
O10 O 0.4920(2) 0.9667(5) 0.04341(16) 0.0631(15) Uani 1 1 d .
C10 C 0.4821(3) 0.9283(6) 0.0721(2) 0.0635(18) Uani 1 1 d .
C11 C 0.3295(2) 0.7822(5) 0.05203(17) 0.0492(14) Uani 1 1 d .
H11A H 0.3262 0.8378 0.0304 0.059 Uiso 1 1 calc R
H11B H 0.3045 0.7192 0.0385 0.059 Uiso 1 1 calc R
C12 C 0.3047(2) 0.8286(5) 0.08431(17) 0.0496(14) Uani 1 1 d .
H12A H 0.3319 0.8873 0.0995 0.060 Uiso 1 1 calc R
H12B H 0.3050 0.7710 0.1046 0.060 Uiso 1 1 calc R
C13 C 0.2407(2) 0.8739(4) 0.06649(16) 0.0461(14) Uani 1 1 d .
H13A H 0.2400 0.9308 0.0458 0.055 Uiso 1 1 calc R
H13B H 0.2131 0.8150 0.0520 0.055 Uiso 1 1 calc R
C14 C 0.2184(2) 0.9212(5) 0.09934(17) 0.0492(14) Uani 1 1 d .
H14A H 0.2471 0.9777 0.1146 0.059 Uiso 1 1 calc R
H14B H 0.2177 0.8634 0.1194 0.059 Uiso 1 1 calc R
C15 C 0.1561(2) 0.9706(5) 0.08232(18) 0.0550(16) Uani 1 1 d .
H15A H 0.1272 0.9131 0.0681 0.066 Uiso 1 1 calc R
H15B H 0.1564 1.0257 0.0613 0.066 Uiso 1 1 calc R
C16 C 0.1334(2) 1.0237(6) 0.11487(19) 0.0632(18) Uani 1 1 d .
H16A H 0.0930 1.0550 0.1007 0.076 Uiso 1 1 calc R
H16B H 0.1286 0.9667 0.1340 0.076 Uiso 1 1 calc R
C17 C 0.1738(2) 1.1120(5) 0.14026(17) 0.0528(16) Uani 1 1 d .
H17A H 0.2118 1.0783 0.1581 0.063 Uiso 1 1 calc R
H17B H 0.1535 1.1448 0.1587 0.063 Uiso 1 1 calc R
C18 C 0.1894(2) 1.2016(5) 0.11520(17) 0.0505(15) Uani 1 1 d .
H18A H 0.1515 1.2348 0.0971 0.061 Uiso 1 1 calc R
H18B H 0.2103 1.1691 0.0970 0.061 Uiso 1 1 calc R
C19 C 0.2296(2) 1.2910(5) 0.14124(19) 0.0576(16) Uani 1 1 d .
H19A H 0.2362 1.3466 0.1222 0.069 Uiso 1 1 calc R
H19B H 0.2076 1.3262 0.1582 0.069 Uiso 1 1 calc R
C20 C 0.2907(2) 1.2531(5) 0.16996(17) 0.0513(15) Uani 1 1 d .
H20A H 0.2842 1.1939 0.1877 0.062 Uiso 1 1 calc R
H20B H 0.3102 1.3141 0.1884 0.062 Uiso 1 1 calc R
C21 C 0.3330(2) 1.2133(5) 0.14820(16) 0.0480(14) Uani 1 1 d .
H21A H 0.3393 1.2721 0.1302 0.058 Uiso 1 1 calc R
H21B H 0.3139 1.1515 0.1301 0.058 Uiso 1 1 calc R
C22 C 0.3945(2) 1.1772(5) 0.17777(17) 0.0498(14) Uani 1 1 d .
H22A H 0.4148 1.2404 0.1945 0.060 Uiso 1 1 calc R
H22B H 0.3880 1.1223 0.1971 0.060 Uiso 1 1 calc R
C23 C 0.4360(2) 1.1296(5) 0.15619(16) 0.0461(14) Uani 1 1 d .
H23A H 0.4469 1.1871 0.1396 0.055 Uiso 1 1 calc R
H23B H 0.4140 1.0721 0.1368 0.055 Uiso 1 1 calc R
C24 C 0.4937(2) 1.0815(4) 0.18655(16) 0.0445(13) Uani 1 1 d .
H24A H 0.4833 1.0381 0.2077 0.053 Uiso 1 1 calc R
H24B H 0.5207 1.1412 0.2010 0.053 Uiso 1 1 calc R
C31 C 0.4042(2) 0.6076(4) 0.09723(17) 0.0467(14) Uani 1 1 d .
H31A H 0.3803 0.6161 0.1162 0.056 Uiso 1 1 calc R
H31B H 0.3819 0.5570 0.0749 0.056 Uiso 1 1 calc R
C32 C 0.4651(2) 0.5557(5) 0.12155(17) 0.0465(14) Uani 1 1 d .
H32A H 0.4932 0.6129 0.1370 0.056 Uiso 1 1 calc R
H32B H 0.4828 0.5220 0.1018 0.056 Uiso 1 1 calc R
C33 C 0.4585(2) 0.4703(5) 0.15184(18) 0.0539(15) Uani 1 1 d .
H33A H 0.4336 0.4099 0.1359 0.065 Uiso 1 1 calc R
H33B H 0.4367 0.5025 0.1695 0.065 Uiso 1 1 calc R
C34 C 0.5178(2) 0.4249(5) 0.17951(18) 0.0559(16) Uani 1 1 d .
H34A H 0.5411 0.3976 0.1619 0.067 Uiso 1 1 calc R
H34B H 0.5096 0.3625 0.1952 0.067 Uiso 1 1 calc R
C35 C 0.5568(2) 0.5087(5) 0.2106(2) 0.0620(17) Uani 1 1 d .
H35A H 0.5709 0.5644 0.1950 0.074 Uiso 1 1 calc R
H35B H 0.5311 0.5455 0.2246 0.074 Uiso 1 1 calc R
C36 C 0.6106(3) 0.4607(5) 0.2430(2) 0.0690(19) Uani 1 1 d .
H36A H 0.6379 0.4299 0.2291 0.083 Uiso 1 1 calc R
H36B H 0.5966 0.4000 0.2566 0.083 Uiso 1 1 calc R
C37 C 0.6469(2) 0.5397(5) 0.27674(17) 0.0545(15) Uani 1 1 d .
H37A H 0.6191 0.5746 0.2895 0.065 Uiso 1 1 calc R
H37B H 0.6771 0.4979 0.2987 0.065 Uiso 1 1 calc R
C38 C 0.6794(2) 0.6277(5) 0.26086(16) 0.0493(14) Uani 1 1 d .
H38A H 0.6492 0.6773 0.2424 0.059 Uiso 1 1 calc R
H38B H 0.7025 0.5938 0.2444 0.059 Uiso 1 1 calc R
C39 C 0.7226(2) 0.6931(5) 0.29674(17) 0.0510(15) Uani 1 1 d .
H39A H 0.7498 0.6419 0.3166 0.061 Uiso 1 1 calc R
H39B H 0.6986 0.7318 0.3115 0.061 Uiso 1 1 calc R
C40 C 0.7609(2) 0.7752(5) 0.28330(17) 0.0498(15) Uani 1 1 d .
H40A H 0.7859 0.8154 0.3081 0.060 Uiso 1 1 calc R
H40B H 0.7887 0.7356 0.2719 0.060 Uiso 1 1 calc R
C41 C 0.7255(2) 0.8561(4) 0.25136(16) 0.0436(13) Uani 1 1 d .
H41A H 0.7000 0.8159 0.2267 0.052 Uiso 1 1 calc R
H41B H 0.7542 0.9010 0.2426 0.052 Uiso 1 1 calc R
C42 C 0.6851(2) 0.9311(4) 0.26625(16) 0.0444(13) Uani 1 1 d .
H42A H 0.7108 0.9805 0.2877 0.053 Uiso 1 1 calc R
H42B H 0.6609 0.8869 0.2793 0.053 Uiso 1 1 calc R
C43 C 0.6418(2) 0.9996(5) 0.23098(16) 0.0463(14) Uani 1 1 d .
H43A H 0.6220 1.0553 0.2431 0.056 Uiso 1 1 calc R
H43B H 0.6652 1.0373 0.2156 0.056 Uiso 1 1 calc R
C44 C 0.59413(19) 0.9289(4) 0.20135(15) 0.0374(12) Uani 1 1 d .
H44A H 0.5753 0.8845 0.2180 0.045 Uiso 1 1 calc R
H44B H 0.6148 0.8782 0.1879 0.045 Uiso 1 1 calc R
C51 C 0.4249(2) 0.7068(5) 0.02588(17) 0.0546(16) Uani 1 1 d .
H51A H 0.3960 0.6506 0.0105 0.065 Uiso 1 1 calc R
H51B H 0.4175 0.7727 0.0083 0.065 Uiso 1 1 calc R
C52 C 0.4881(2) 0.6672(5) 0.03186(18) 0.0563(16) Uani 1 1 d .
H52A H 0.5167 0.7111 0.0540 0.068 Uiso 1 1 calc R
H52B H 0.4913 0.5911 0.0417 0.068 Uiso 1 1 calc R
C53 C 0.5074(3) 0.6720(9) -0.0062(2) 0.101(3) Uani 1 1 d D
H53A H 0.4987 0.7437 -0.0176 0.121 Uiso 1 1 d R
H53B H 0.4811 0.6231 -0.0258 0.121 Uiso 1 1 d R
C54 C 0.5634(4) 0.6489(10) -0.0042(3) 0.077(4) Uani 0.641(12) 1 d PD
H54A H 0.5685 0.5722 -0.0068 0.092 Uiso 0.641(12) 1 d PR
H54B H 0.5919 0.6738 0.0215 0.092 Uiso 0.641(12) 1 d PR
C54' C 0.5219(6) 0.7548(13) -0.0212(5) 0.047(5) Uani 0.359(12) 1 d PD
H54C H 0.5389 0.8083 -0.0002 0.057 Uiso 0.359(12) 1 d PR
H54D H 0.4860 0.7839 -0.0411 0.057 Uiso 0.359(12) 1 d PR
C55 C 0.5692(7) 0.7096(14) -0.0463(4) 0.287(15) Uani 1 1 d D
H55A H 0.5594 0.7852 -0.0459 0.345 Uiso 1 1 d R
H55B H 0.5462 0.6778 -0.0724 0.345 Uiso 1 1 d R
C56 C 0.6181(7) 0.7086(14) -0.0391(3) 0.201(7) Uani 1 1 d .
H56A H 0.6259 0.7307 -0.0648 0.241 Uiso 1 1 calc R
H56B H 0.6307 0.6316 -0.0342 0.241 Uiso 1 1 calc R
C57 C 0.6637(5) 0.7757(10) -0.0025(3) 0.159(5) Uani 1 1 d .
H57A H 0.6459 0.7820 0.0200 0.191 Uiso 1 1 calc R
H57B H 0.7012 0.7325 0.0085 0.191 Uiso 1 1 calc R
C58 C 0.6817(4) 0.8912(8) -0.0121(2) 0.115(3) Uani 1 1 d .
H58A H 0.7095 0.8846 -0.0285 0.138 Uiso 1 1 calc R
H58B H 0.6449 0.9291 -0.0296 0.138 Uiso 1 1 calc R
C59 C 0.7114(3) 0.9597(7) 0.0252(2) 0.084(2) Uani 1 1 d .
H59A H 0.7306 1.0230 0.0167 0.101 Uiso 1 1 calc R
H59B H 0.7436 0.9168 0.0453 0.101 Uiso 1 1 calc R
C60 C 0.6677(3) 0.9991(7) 0.0460(2) 0.074(2) Uani 1 1 d .
H60A H 0.6331 1.0340 0.0248 0.089 Uiso 1 1 calc R
H60B H 0.6518 0.9354 0.0568 0.089 Uiso 1 1 calc R
C61 C 0.6929(2) 1.0777(5) 0.0809(2) 0.0670(19) Uani 1 1 d .
H61A H 0.7127 1.1377 0.0709 0.080 Uiso 1 1 calc R
H61B H 0.7244 1.0403 0.1035 0.080 Uiso 1 1 calc R
C62 C 0.6467(2) 1.1259(5) 0.0986(2) 0.0625(17) Uani 1 1 d .
H62A H 0.6132 1.1578 0.0757 0.075 Uiso 1 1 calc R
H62B H 0.6660 1.1852 0.1180 0.075 Uiso 1 1 calc R
C63 C 0.6208(2) 1.0427(5) 0.12145(17) 0.0486(14) Uani 1 1 d .
H63A H 0.6540 1.0117 0.1448 0.058 Uiso 1 1 calc R
H63B H 0.6018 0.9828 0.1023 0.058 Uiso 1 1 calc R
C64 C 0.5738(2) 1.0938(4) 0.13822(17) 0.0462(14) Uani 1 1 d .
H64A H 0.5438 1.1335 0.1154 0.055 Uiso 1 1 calc R
H64B H 0.5943 1.1475 0.1599 0.055 Uiso 1 1 calc R

loop_
_atom_site_aniso_label
_atom_site_aniso_U_11
_atom_site_aniso_U_22
_atom_site_aniso_U_33
_atom_site_aniso_U_23
_atom_site_aniso_U_13
_atom_site_aniso_U_12
Rh1 0.0350(2) 0.0359(3) 0.0330(2) -0.00206(19) 0.01043(16) -0.00203(17)
I1 0.0492(3) 0.0528(3) 0.0419(3) -0.0003(2) 0.01967(19) -0.00870(19)
I1' 0.0492(3) 0.0528(3) 0.0419(3) -0.0003(2) 0.01967(19) -0.00870(19)
P1 0.0362(7) 0.0422(9) 0.0444(9) -0.0075(7) 0.0091(6) -0.0009(6)
P2 0.0353(7) 0.0360(8) 0.0365(8) -0.0011(6) 0.0090(6) -0.0001(6)
O10 0.072(4) 0.078(3) 0.049(3) 0.004(2) 0.032(2) -0.009(3)
C10 0.079(4) 0.065(5) 0.048(4) 0.001(4) 0.023(4) -0.016(4)
C11 0.043(3) 0.053(4) 0.048(4) -0.005(3) 0.009(3) -0.001(3)
C12 0.043(3) 0.050(4) 0.048(3) -0.006(3) 0.003(3) 0.000(3)
C13 0.043(3) 0.042(4) 0.049(3) 0.001(3) 0.008(2) 0.006(3)
C14 0.042(3) 0.049(4) 0.052(4) 0.003(3) 0.009(3) 0.001(3)
C15 0.040(3) 0.063(4) 0.053(4) -0.002(3) 0.003(3) 0.004(3)
C16 0.045(3) 0.083(5) 0.061(4) 0.000(4) 0.016(3) -0.001(3)
C17 0.051(3) 0.068(5) 0.044(3) 0.008(3) 0.021(3) 0.015(3)
C18 0.043(3) 0.060(4) 0.046(3) 0.008(3) 0.013(3) 0.016(3)
C19 0.059(4) 0.059(4) 0.064(4) 0.010(3) 0.031(3) 0.019(3)
C20 0.059(3) 0.049(4) 0.051(4) -0.009(3) 0.023(3) 0.006(3)
C21 0.057(3) 0.047(4) 0.045(3) 0.003(3) 0.023(3) 0.005(3)
C22 0.056(3) 0.051(4) 0.048(4) 0.002(3) 0.025(3) 0.008(3)
C23 0.050(3) 0.046(4) 0.044(3) 0.002(3) 0.019(3) 0.008(3)
C24 0.052(3) 0.039(3) 0.041(3) -0.007(3) 0.012(2) 0.003(3)
C31 0.040(3) 0.040(4) 0.062(4) -0.009(3) 0.019(3) -0.001(2)
C32 0.041(3) 0.044(4) 0.056(4) -0.001(3) 0.016(3) 0.000(2)
C33 0.049(3) 0.051(4) 0.064(4) 0.002(3) 0.022(3) -0.008(3)
C34 0.057(3) 0.043(4) 0.066(4) 0.011(3) 0.019(3) -0.009(3)
C35 0.055(4) 0.052(4) 0.082(5) 0.013(4) 0.027(3) 0.004(3)
C36 0.069(4) 0.050(4) 0.079(5) 0.020(4) 0.013(3) 0.001(3)
C37 0.066(4) 0.050(4) 0.047(4) 0.010(3) 0.017(3) 0.001(3)
C38 0.055(3) 0.050(4) 0.042(3) 0.003(3) 0.015(3) 0.005(3)
C39 0.055(3) 0.051(4) 0.045(3) 0.007(3) 0.013(3) 0.008(3)
C40 0.040(3) 0.057(4) 0.047(3) 0.000(3) 0.007(2) 0.003(3)
C41 0.036(3) 0.052(4) 0.044(3) -0.003(3) 0.015(2) -0.006(3)
C42 0.047(3) 0.043(4) 0.039(3) -0.007(3) 0.008(2) -0.008(3)
C43 0.045(3) 0.050(4) 0.040(3) -0.009(3) 0.008(2) -0.003(3)
C44 0.037(3) 0.036(3) 0.035(3) 0.000(2) 0.007(2) 0.001(2)
C51 0.057(3) 0.062(4) 0.037(3) -0.012(3) 0.004(3) -0.005(3)
C52 0.056(3) 0.059(4) 0.059(4) -0.021(3) 0.025(3) -0.009(3)
C53 0.078(6) 0.173(9) 0.062(5) -0.063(6) 0.037(4) -0.058(6)
C54 0.048(6) 0.116(11) 0.063(7) -0.030(7) 0.012(5) -0.009(6)
C54' 0.037(9) 0.067(13) 0.038(9) -0.001(9) 0.012(7) 0.015(8)
C55 0.35(2) 0.43(3) 0.170(14) -0.179(17) 0.219(18) -0.28(2)
C56 0.276(18) 0.31(2) 0.063(7) -0.047(9) 0.114(11) -0.064(16)
C57 0.236(12) 0.202(13) 0.067(7) -0.009(7) 0.088(7) -0.077(10)
C58 0.124(7) 0.185(11) 0.053(5) 0.034(6) 0.052(5) 0.010(7)
C59 0.083(5) 0.123(7) 0.059(5) 0.038(5) 0.040(4) 0.018(5)
C60 0.058(4) 0.112(6) 0.053(4) 0.021(4) 0.018(3) 0.006(4)
C61 0.055(4) 0.076(5) 0.082(5) 0.029(4) 0.038(3) -0.002(3)
C62 0.056(4) 0.058(4) 0.073(4) 0.021(3) 0.020(3) -0.003(3)
C63 0.043(3) 0.050(4) 0.055(4) 0.009(3) 0.019(3) -0.001(3)
C64 0.044(3) 0.039(3) 0.054(4) 0.004(3) 0.014(3) -0.006(2)

loop_
_atom_type_symbol
_atom_type_description
_atom_type_scat_dispersion_real
_atom_type_scat_dispersion_imag
_atom_type_scat_source
C C 0.0033 0.0016 'International Tables Vol C Tables 4.2.6.8 and 6.1.1.4'
H H 0.0000 0.0000 'International Tables Vol C Tables 4.2.6.8 and 6.1.1.4'
O O 0.0106 0.0060 'International Tables Vol C Tables 4.2.6.8 and 6.1.1.4'
P P 0.1023 0.0942 'International Tables Vol C Tables 4.2.6.8 and 6.1.1.4'
Rh Rh -1.1178 0.9187 'International Tables Vol C Tables 4.2.6.8 and 6.1.1.4'
I I -0.4742 1.8119 'International Tables Vol C Tables 4.2.6.8 and 6.1.1.4'

loop_
_geom_angle_atom_site_label_1
_geom_angle_atom_site_label_2
_geom_angle_atom_site_label_3
_geom_angle
C10 Rh1 P1 89.5(2)
C10 Rh1 P2 91.9(2)
P1 Rh1 P2 178.38(5)
C10 Rh1 I1' 7.5(3)
P1 Rh1 I1' 88.54(13)
P2 Rh1 I1' 92.95(13)
C10 Rh1 I1 173.4(2)
P1 Rh1 I1 91.75(4)
P2 Rh1 I1 86.97(4)
I1' Rh1 I1 166.04(11)
O10 I1' C10 108.2(14)
O10 I1' Rh1 122.9(13)
C10 I1' Rh1 14.8(5)
C31 P1 C11 103.9(2)
C31 P1 C51 104.8(3)
C11 P1 C51 99.9(2)
C31 P1 Rh1 117.17(18)
C11 P1 Rh1 113.25(19)
C51 P1 Rh1 115.76(19)
C24 P2 C44 106.4(2)
C24 P2 C64 103.3(3)
C44 P2 C64 103.6(2)
C24 P2 Rh1 112.78(17)
C44 P2 Rh1 111.13(17)
C64 P2 Rh1 118.50(19)
I1' O10 C10 47.0(10)
I1' C10 O10 24.8(5)
I1' C10 Rh1 157.7(7)
O10 C10 Rh1 177.3(7)
C12 C11 P1 112.9(4)
C11 C12 C13 114.1(4)
C14 C13 C12 112.4(4)
C13 C14 C15 113.5(4)
C14 C15 C16 114.5(5)
C17 C16 C15 115.1(4)
C16 C17 C18 115.0(5)
C17 C18 C19 114.5(5)
C20 C19 C18 115.1(5)
C19 C20 C21 114.7(5)
C20 C21 C22 113.7(4)
C23 C22 C21 114.1(4)
C22 C23 C24 112.8(4)
C23 C24 P2 112.1(3)
C32 C31 P1 115.3(3)
C31 C32 C33 111.9(4)
C32 C33 C34 113.9(4)
C33 C34 C35 113.4(5)
C36 C35 C34 114.0(5)
C35 C36 C37 115.4(5)
C38 C37 C36 113.9(5)
C37 C38 C39 111.5(5)
C38 C39 C40 114.2(5)
C41 C40 C39 114.7(4)
C40 C41 C42 114.5(4)
C41 C42 C43 113.1(4)
C44 C43 C42 111.0(4)
C43 C44 P2 118.1(4)
C52 C51 P1 115.2(4)
C53 C52 C51 115.4(6)
C54' C53 C54 78.3(9)
C54' C53 C52 126.1(10)
C54 C53 C52 121.3(8)
C53 C54 C54' 48.6(6)
C53 C54 C55 102.6(8)
C54' C54 C55 62.3(7)
C53 C54' C54 53.2(6)
C53 C54' C55 104.6(10)
C54 C54' C55 60.2(6)
C56 C55 C54 100.2(16)
C56 C55 C54' 134.5(16)
C54 C55 C54' 57.5(7)
C55 C56 C57 124.1(16)
C58 C57 C56 118.3(9)
C59 C58 C57 114.9(7)
C58 C59 C60 112.6(6)
C61 C60 C59 115.6(5)
C60 C61 C62 114.9(5)
C61 C62 C63 113.1(5)
C62 C63 C64 111.6(5)
C63 C64 P2 114.2(4)

loop_
_geom_bond_atom_site_label_1
_geom_bond_atom_site_label_2
_geom_bond_distance
Rh1 C10 1.775(7)
Rh1 P1 2.3247(14)
Rh1 P2 2.3220(14)
Rh1 I1' 2.635(6)
Rh1 I1 2.6801(5)
I1' O10 0.519(5)
I1' C10 0.905(7)
P1 C31 1.818(5)
P1 C11 1.842(5)
P1 C51 1.841(5)
P2 C24 1.825(5)
P2 C44 1.826(5)
P2 C64 1.842(5)
O10 C10 1.176(8)
C11 C12 1.513(7)
C12 C13 1.527(6)
C13 C14 1.499(7)
C14 C15 1.511(7)
C15 C16 1.524(8)
C16 C17 1.514(8)
C17 C18 1.512(7)
C18 C19 1.529(8)
C19 C20 1.519(7)
C20 C21 1.501(7)
C21 C22 1.529(7)
C22 C23 1.514(7)
C23 C24 1.528(6)
C31 C32 1.536(7)
C32 C33 1.517(7)
C33 C34 1.508(7)
C34 C35 1.545(8)
C35 C36 1.499(8)
C36 C37 1.533(8)
C37 C38 1.522(7)
C38 C39 1.536(7)
C39 C40 1.518(7)
C40 C41 1.508(7)
C41 C42 1.523(7)
C42 C43 1.545(7)
C43 C44 1.512(6)
C51 C52 1.506(7)
C52 C53 1.507(8)
C53 C54' 1.238(13)
C53 C54 1.321(9)
C54 C54' 1.617(19)
C54 C55 1.663(14)
C54' C55 1.697(15)
C55 C56 1.090(18)
C56 C57 1.583(15)
C57 C58 1.549(13)
C58 C59 1.494(10)
C59 C60 1.504(8)
C60 C61 1.496(9)
C61 C62 1.520(8)
C62 C63 1.527(7)
C63 C64 1.532(7)

loop_
_geom_torsion_atom_site_label_1
_geom_torsion_atom_site_label_2
_geom_torsion_atom_site_label_3
_geom_torsion_atom_site_label_4
_geom_torsion
C10 Rh1 I1' O10 -2.4(17)
P1 Rh1 I1' O10 -99.4(14)
P2 Rh1 I1' O10 80.0(14)
I1 Rh1 I1' O10 169.3(10)
P1 Rh1 I1' C10 -97(2)
P2 Rh1 I1' C10 82(2)
I1 Rh1 I1' C10 171.7(17)
C10 Rh1 P1 C31 152.3(3)
P2 Rh1 P1 C31 3.3(17)
I1' Rh1 P1 C31 159.7(2)
I1 Rh1 P1 C31 -34.24(18)
C10 Rh1 P1 C11 -86.8(3)
P2 Rh1 P1 C11 124.2(17)
I1' Rh1 P1 C11 -79.4(2)
I1 Rh1 P1 C11 86.6(2)
C10 Rh1 P1 C51 27.8(3)
P2 Rh1 P1 C51 -121.2(17)
I1' Rh1 P1 C51 35.2(2)
I1 Rh1 P1 C51 -158.8(2)
C10 Rh1 P2 C24 116.1(3)
P1 Rh1 P2 C24 -94.9(17)
I1' Rh1 P2 C24 108.7(2)
I1 Rh1 P2 C24 -57.3(2)
C10 Rh1 P2 C44 -124.5(3)
P1 Rh1 P2 C44 24.5(17)
I1' Rh1 P2 C44 -131.9(2)
I1 Rh1 P2 C44 62.03(17)
C10 Rh1 P2 C64 -4.7(3)
P1 Rh1 P2 C64 144.3(17)
I1' Rh1 P2 C64 -12.1(2)
I1 Rh1 P2 C64 -178.17(19)
Rh1 I1' O10 C10 0.6(5)
Rh1 I1' C10 O10 -177.9(15)
O10 I1' C10 Rh1 177.9(15)
I1' O10 C10 Rh1 -162(13)
P1 Rh1 C10 I1' 83(2)
P2 Rh1 C10 I1' -98(2)
I1 Rh1 C10 I1' -18(3)
P1 Rh1 C10 O10 -117(13)
P2 Rh1 C10 O10 62(13)
I1' Rh1 C10 O10 160(14)
I1 Rh1 C10 O10 143(12)
C31 P1 C11 C12 79.3(5)
C51 P1 C11 C12 -172.6(4)
Rh1 P1 C11 C12 -48.8(5)
P1 C11 C12 C13 175.2(4)
C11 C12 C13 C14 -178.7(5)
C12 C13 C14 C15 177.7(5)
C13 C14 C15 C16 -177.4(5)
C14 C15 C16 C17 56.9(7)
C15 C16 C17 C18 53.9(7)
C16 C17 C18 C19 179.3(4)
C17 C18 C19 C20 60.0(6)
C18 C19 C20 C21 67.2(7)
C19 C20 C21 C22 179.2(5)
C20 C21 C22 C23 175.9(5)
C21 C22 C23 C24 -172.9(5)
C22 C23 C24 P2 165.6(4)
C44 P2 C24 C23 -171.5(4)
C64 P2 C24 C23 79.7(4)
Rh1 P2 C24 C23 -49.5(4)
C11 P1 C31 C32 -174.9(4)
C51 P1 C31 C32 80.6(4)
Rh1 P1 C31 C32 -49.2(4)
P1 C31 C32 C33 159.8(4)
C31 C32 C33 C34 -174.2(5)
C32 C33 C34 C35 67.1(7)
C33 C34 C35 C36 170.0(5)
C34 C35 C36 C37 -174.6(5)
C35 C36 C37 C38 -67.3(7)
C36 C37 C38 C39 -171.1(5)
C37 C38 C39 C40 174.5(5)
C38 C39 C40 C41 55.9(6)
C39 C40 C41 C42 64.1(6)
C40 C41 C42 C43 -170.5(4)
C41 C42 C43 C44 68.9(5)
C42 C43 C44 P2 173.7(3)
C24 P2 C44 C43 -61.1(4)
C64 P2 C44 C43 47.4(4)
Rh1 P2 C44 C43 175.7(3)
C31 P1 C51 C52 -72.7(5)
C11 P1 C51 C52 180.0(5)
Rh1 P1 C51 C52 58.0(5)
P1 C51 C52 C53 -162.9(5)
C51 C52 C53 C54' 75.3(12)
C51 C52 C53 C54 173.9(9)
C52 C53 C54 C54' -125.4(12)
C54' C53 C54 C55 -33.6(10)
C52 C53 C54 C55 -159.0(9)
C52 C53 C54' C54 120.3(10)
C54 C53 C54' C55 33.2(10)
C52 C53 C54' C55 153.5(9)
C55 C54 C54' C53 142.4(11)
C53 C54 C54' C55 -142.4(11)
C53 C54 C55 C56 164.8(16)
C54' C54 C55 C56 136.9(19)
C53 C54 C55 C54' 28.0(9)
C53 C54' C55 C56 -101(3)
C54 C54' C55 C56 -71(3)
C53 C54' C55 C54 -30.3(9)
C54 C55 C56 C57 -67(2)
C54' C55 C56 C57 -13(4)
C55 C56 C57 C58 -91(2)
C56 C57 C58 C59 164.9(9)
C57 C58 C59 C60 -73.4(10)
C58 C59 C60 C61 -173.8(6)
C59 C60 C61 C62 173.8(5)
C60 C61 C62 C63 67.9(7)
C61 C62 C63 C64 -179.1(5)
C62 C63 C64 P2 172.7(4)
C24 P2 C64 C63 168.8(4)
C44 P2 C64 C63 58.0(4)
Rh1 P2 C64 C63 -65.6(4)
